data_7213565
loop_
_publ_author_name
'Massoud, Salah S.'
'Taylor, Eric'
'Liu, Yuemin'
'Grebowicz, Janusz'
'Vicente, Ramon'
'Lalancette, Roger'
'Mukhopadhyay, Udai'
'Bernal, Ivan'
'Watkins, Steven F.'

_publ_section_title
;
 Synthesis, structure, thermal, magnetic properties and quantum mechanical
 calculations of bridged
 [bis(di(2-methylpyridyl)amine)-(\m2-1,2-bis(4-pyridyl)ethane)-tetraperchlorato-dicopper(ii)]
 dihydrate complex
;
_journal_issue 2
_journal_name_full CrystEngComm
_journal_page_first 175
_journal_paper_doi 10.1039/c3ce41821a
_journal_volume 16
_journal_year 2014
_chemical_formula_moiety '(C36 H38 N8 Cu2 4+) 4(Cl O4 1-) 2(H2 O)'
_chemical_formula_sum 'C36 H42 Cl4 Cu2 N8 O18'
_chemical_formula_weight 1143.67
_chemical_name_systematic
;
Bis[di(2-pyridylmethyl)aminecopper(II)]-(\m~2~-1,2-bis(4-pyridyl)ethane)
Tetraperchlorate Dihydrate
;
_space_group_IT_number 2
_symmetry_cell_setting triclinic
_symmetry_space_group_name_Hall '-P 1'
_symmetry_space_group_name_H-M 'P -1'
_atom_sites_solution_hydrogens geom
_atom_sites_solution_primary direct
_atom_sites_solution_secondary difmap
_audit_creation_date 2013-03-19T15:31:00-00:00
_audit_creation_method 'WinGX routine CIF_UPDATE'
_cell_angle_alpha 87.05(2)
_cell_angle_beta 82.00(2)
_cell_angle_gamma 62.917(13)
_cell_formula_units_Z 1
_cell_length_a 8.569(3)
_cell_length_b 8.666(3)
_cell_length_c 17.564(7)
_cell_measurement_reflns_used 3576
_cell_measurement_temperature 293(2)
_cell_measurement_theta_max 25.36
_cell_measurement_theta_min 2.34
_cell_volume 1149.9(7)
_computing_molecular_graphics 'MERCURY (Macrae et al., 2006)'
_computing_publication_material 'WinGX publication routines (Farrugia, 1999)'
_computing_structure_refinement
;
SHELXL-97 (Sheldrick, 2008), 
IDEAL (Gould et al., 1988)
;
_computing_structure_solution 'SIR2002 (Burla et al., 2003)'
_diffrn_ambient_temperature 293(2)
_diffrn_detector_area_resol_mean 9
_diffrn_measured_fraction_theta_full 0.987
_diffrn_measured_fraction_theta_max 0.982
_diffrn_measurement_device_type 'Rigaku Saturn 724 with CCD'
_diffrn_measurement_method 'CCD rotation images, thick slices'
_diffrn_radiation_monochromator graphite
_diffrn_radiation_probe x-ray
_diffrn_radiation_source 'sealed X-ray tube'
_diffrn_radiation_type MoK\a
_diffrn_radiation_wavelength 0.7107
_diffrn_reflns_av_R_equivalents 0.0298
_diffrn_reflns_limit_h_max 10
_diffrn_reflns_limit_h_min -10
_diffrn_reflns_limit_k_max 8
_diffrn_reflns_limit_k_min -10
_diffrn_reflns_limit_l_max 21
_diffrn_reflns_limit_l_min -21
_diffrn_reflns_number 9212
_diffrn_reflns_theta_full 25.00
_diffrn_reflns_theta_max 25.36
_diffrn_reflns_theta_min 2.34
_exptl_absorpt_coefficient_mu 1.24
_exptl_absorpt_correction_T_max 0.9073
_exptl_absorpt_correction_T_min 0.6708
_exptl_absorpt_correction_type multi-scan
_exptl_crystal_colour blue
_exptl_crystal_density_diffrn 1.66
_exptl_crystal_density_method 'not measured'
_exptl_crystal_description lathe
_exptl_crystal_F_000 590
_exptl_crystal_size_max 0.35
_exptl_crystal_size_mid 0.15
_exptl_crystal_size_min 0.08
_refine_diff_density_max 0.402
_refine_diff_density_min -0.401
_refine_ls_extinction_coef 0
_refine_ls_extinction_method none
_refine_ls_goodness_of_fit_ref 1.065
_refine_ls_hydrogen_treatment constr
_refine_ls_matrix_type full
_refine_ls_number_constraints 0
_refine_ls_number_parameters 368
_refine_ls_number_reflns 4141
_refine_ls_number_restraints 0
_refine_ls_restrained_S_all 1.065
_refine_ls_R_factor_gt 0.0484
_refine_ls_shift/su_max 0.000
_refine_ls_structure_factor_coef Fsqd
_refine_ls_weighting_details 'calc w=1/[\s^2^(Fo^2^)+(0.0651P)^2^+0.3017P] where P=(Fo^2^+2Fc^2^)/3'
_refine_ls_weighting_scheme calc
_refine_ls_wR_factor_ref 0.1261
_reflns_number_gt 3576
_reflns_number_total 4141
_reflns_threshold_expression I>2\s(I)
_cod_data_source_file c3ce41821a.txt
_cod_data_source_block cu293
_cod_database_code 7213565

loop_
_symmetry_equiv_pos_as_xyz
'x, y, z'
'-x, -y, -z'

loop_
_atom_site_label
_atom_site_type_symbol
_atom_site_fract_x
_atom_site_fract_y
_atom_site_fract_z
_atom_site_U_iso_or_equiv
_atom_site_adp_type
_atom_site_occupancy
_atom_site_calc_flag
_atom_site_refinement_flags
_atom_site_disorder_group
_atom_site_disorder_assembly
Cu Cu 0.38145(5) 1.04305(5) 0.77846(2) 0.04381(18) Uani 1 d . . .
C1 C 0.3214(5) 0.9629(5) 0.6295(2) 0.0617(10) Uani 1 d . . .
H1 H 0.2339 1.0773 0.6335 0.074 Uiso 1 calc R . B
C2 C 0.3384(6) 0.8674(5) 0.5671(2) 0.0656(11) Uani 1 d . . B
H2 H 0.2636 0.9176 0.5297 0.079 Uiso 1 calc R . .
C3 C 0.4638(5) 0.6988(5) 0.5587(2) 0.0540(9) Uani 1 d . . .
C4 C 0.5737(6) 0.6363(5) 0.6147(2) 0.0704(12) Uani 1 d . . B
H4 H 0.6644 0.5235 0.6107 0.085 Uiso 1 calc R . .
C5 C 0.5511(5) 0.7386(5) 0.6766(2) 0.0577(10) Uani 1 d . . .
H5 H 0.6274 0.6929 0.7137 0.069 Uiso 1 calc R . B
C6 C 0.4769(8) 0.5896(5) 0.4924(2) 0.0826(15) Uani 1 d . . .
H6A H 0.364 0.6416 0.4725 0.099 Uiso 1 calc R . .
H6B H 0.564 0.5944 0.452 0.099 Uiso 1 calc R . .
C7 C 0.1198(5) 0.8998(5) 0.8137(2) 0.0551(9) Uani 1 d . . .
H7 H 0.1873 0.8172 0.7753 0.066 Uiso 1 calc R . B
C8 C -0.0268(5) 0.8941(6) 0.8530(3) 0.0652(11) Uani 1 d . . B
H8 H -0.0579 0.8089 0.8418 0.078 Uiso 1 calc R . .
C9 C -0.1272(6) 1.0162(7) 0.9094(3) 0.0726(12) Uani 1 d . . .
H9 H -0.2284 1.0155 0.9363 0.087 Uiso 1 calc R . B
C10 C -0.0775(5) 1.1397(6) 0.9258(2) 0.0654(11) Uani 1 d . . B
H10 H -0.1443 1.2231 0.9639 0.079 Uiso 1 calc R . .
C11 C 0.0729(5) 1.1380(5) 0.8849(2) 0.0509(9) Uani 1 d . . .
C12 C 0.1393(5) 1.2679(5) 0.8981(2) 0.0604(10) Uani 1 d . . B
H12A H 0.074 1.3745 0.8716 0.072 Uiso 1 calc R . .
H12B H 0.1206 1.2944 0.9526 0.072 Uiso 1 calc R . .
C13 C 0.3998(6) 1.3213(5) 0.8502(2) 0.0620(11) Uani 1 d . . .
H13A H 0.437 1.3467 0.8957 0.074 Uiso 1 calc R . B
H13B H 0.3084 1.4287 0.8333 0.074 Uiso 1 calc R . .
C14 C 0.5531(5) 1.2501(5) 0.7884(2) 0.0527(9) Uani 1 d . . B
C15 C 0.6740(7) 1.3150(6) 0.7737(3) 0.0720(13) Uani 1 d . . .
H15 H 0.6645 1.4045 0.804 0.086 Uiso 1 calc R . B
C16 C 0.8079(7) 1.2473(7) 0.7143(3) 0.0875(16) Uani 1 d . . B
H16 H 0.8899 1.2906 0.704 0.105 Uiso 1 calc R . .
C17 C 0.8209(6) 1.1146(7) 0.6700(3) 0.0823(14) Uani 1 d . . .
H17 H 0.91 1.0686 0.6287 0.099 Uiso 1 calc R . B
C18 C 0.7001(5) 1.0517(6) 0.6877(2) 0.0635(10) Uani 1 d . . B
H18 H 0.71 0.96 0.6588 0.076 Uiso 1 calc R . .
N1 N 0.4238(4) 0.9008(4) 0.68521(16) 0.0436(6) Uani 1 d . . B
N2 N 0.1704(4) 1.0205(4) 0.82837(16) 0.0460(7) Uani 1 d . . B
N3 N 0.3279(4) 1.1966(4) 0.86943(18) 0.0530(8) Uani 1 d . . B
H3 H 0.3874 1.1278 0.907 0.064 Uiso 1 calc R . .
N4 N 0.5676(4) 1.1185(4) 0.74587(17) 0.0498(7) Uani 1 d . . B
O9 O 0.0382(9) 0.2448(7) 0.5056(4) 0.179(2) Uani 1 d . . .
Cl1 Cl 0.1269(9) 0.4847(8) 0.6747(4) 0.0713(18) Uani 0.475(11) d PG 1 A
O1 O -0.0411(12) 0.6193(14) 0.6924(12) 0.301(17) Uani 0.475(11) d PG 1 A
O3 O 0.2508(12) 0.5380(11) 0.6875(5) 0.085(3) Uani 0.475(11) d PG 1 A
O2 O 0.1451(15) 0.3446(12) 0.7208(5) 0.088(4) Uani 0.475(11) d PG 1 A
O4 O 0.153(2) 0.437(2) 0.5983(5) 0.191(8) Uani 0.475(11) d PG 1 A
Cl21 Cl 0.0913(6) 0.5114(7) 0.6823(3) 0.0549(11) Uani 0.525(11) d PG 2 A
O11 O -0.0326(12) 0.5572(14) 0.7443(4) 0.112(4) Uani 0.525(11) d PG 2 A
O13 O 0.1613(19) 0.6232(16) 0.6742(7) 0.216(9) Uani 0.525(11) d PG 2 A
O12 O 0.2194(14) 0.3503(13) 0.6915(7) 0.223(10) Uani 0.525(11) d PG 2 A
O24 O 0.0170(14) 0.5149(17) 0.6192(5) 0.168(6) Uani 0.525(11) d PG 2 A
Cl2 Cl 0.5810(4) 0.7242(4) 0.91811(19) 0.0469(15) Uani 0.68(2) d PG 3 B
O5 O 0.5984(11) 0.7840(12) 0.8434(3) 0.099(4) Uani 0.68(2) d PG 3 B
O6 O 0.5173(14) 0.8626(9) 0.9705(4) 0.097(3) Uani 0.68(2) d PG 3 B
O8 O 0.4624(11) 0.6531(13) 0.9239(8) 0.137(4) Uani 0.68(2) d PG 3 B
O7 O 0.7460(8) 0.5973(8) 0.9347(4) 0.110(3) Uani 0.68(2) d PG 3 B
Cl22 Cl 0.5921(13) 0.7158(10) 0.9148(5) 0.060(4) Uani 0.32(2) d PG 4 B
O25 O 0.598(2) 0.827(2) 0.8557(10) 0.081(5) Uani 0.32(2) d PG 4 B
O26 O 0.7551(19) 0.636(3) 0.9425(12) 0.188(13) Uani 0.32(2) d PG 4 B
O28 O 0.461(2) 0.810(3) 0.9741(9) 0.138(8) Uani 0.32(2) d PG 4 B
O27 O 0.554(5) 0.590(3) 0.8870(13) 0.197(13) Uani 0.32(2) d PG 4 B

loop_
_atom_site_aniso_label
_atom_site_aniso_U_11
_atom_site_aniso_U_22
_atom_site_aniso_U_33
_atom_site_aniso_U_23
_atom_site_aniso_U_13
_atom_site_aniso_U_12
Cu 0.0466(3) 0.0457(3) 0.0439(3) -0.00995(19) -0.00362(18) -0.0246(2)
C1 0.060(2) 0.048(2) 0.062(2) -0.0115(18) -0.0167(19) -0.0083(18)
C2 0.077(3) 0.055(2) 0.054(2) -0.0073(18) -0.030(2) -0.015(2)
C3 0.076(3) 0.050(2) 0.0393(19) -0.0049(16) -0.0112(18) -0.030(2)
C4 0.082(3) 0.042(2) 0.068(3) -0.0173(19) -0.023(2) -0.005(2)
C5 0.062(2) 0.048(2) 0.054(2) -0.0089(17) -0.0229(19) -0.0116(19)
C6 0.138(5) 0.061(2) 0.050(2) -0.009(2) -0.025(3) -0.042(3)
C7 0.055(2) 0.057(2) 0.061(2) 0.0008(18) -0.0103(18) -0.0315(19)
C8 0.061(3) 0.076(3) 0.074(3) 0.019(2) -0.017(2) -0.043(2)
C9 0.051(2) 0.103(4) 0.064(3) 0.028(3) -0.011(2) -0.037(3)
C10 0.044(2) 0.086(3) 0.048(2) 0.006(2) -0.0050(17) -0.015(2)
C11 0.047(2) 0.057(2) 0.0391(19) 0.0014(16) -0.0119(16) -0.0131(17)
C12 0.057(2) 0.057(2) 0.054(2) -0.0184(18) -0.0071(18) -0.0126(19)
C13 0.087(3) 0.052(2) 0.062(2) -0.0009(18) -0.027(2) -0.039(2)
C14 0.068(2) 0.0484(19) 0.058(2) 0.0150(17) -0.0312(19) -0.0355(19)
C15 0.091(3) 0.063(3) 0.088(3) 0.027(2) -0.045(3) -0.051(3)
C16 0.085(4) 0.099(4) 0.117(4) 0.044(3) -0.044(3) -0.071(3)
C17 0.064(3) 0.111(4) 0.086(3) 0.026(3) -0.011(2) -0.055(3)
C18 0.057(2) 0.078(3) 0.066(3) 0.004(2) -0.006(2) -0.040(2)
N1 0.0421(15) 0.0443(15) 0.0449(16) -0.0085(12) -0.0046(12) -0.0194(13)
N2 0.0452(16) 0.0493(16) 0.0439(16) -0.0031(13) -0.0049(13) -0.0217(14)
N3 0.0622(19) 0.0485(17) 0.0519(18) -0.0047(14) -0.0149(15) -0.0257(15)
N4 0.0567(18) 0.0539(17) 0.0500(17) 0.0079(14) -0.0155(14) -0.0330(15)
O9 0.201(6) 0.144(4) 0.198(6) 0.074(4) -0.084(5) -0.074(4)
Cl1 0.063(3) 0.082(4) 0.071(3) 0.017(2) -0.018(2) -0.034(3)
O1 0.128(13) 0.164(15) 0.49(4) -0.12(2) -0.13(2) 0.071(12)
O3 0.093(6) 0.104(7) 0.097(6) 0.017(5) -0.032(5) -0.075(6)
O2 0.133(9) 0.075(6) 0.101(6) 0.048(5) -0.076(6) -0.073(7)
O4 0.28(2) 0.251(17) 0.089(8) -0.037(9) -0.044(11) -0.156(18)
Cl21 0.0500(18) 0.0507(17) 0.065(2) -0.0066(13) -0.0074(13) -0.0232(15)
O11 0.081(6) 0.151(9) 0.083(5) -0.003(5) 0.014(4) -0.042(7)
O13 0.250(19) 0.133(11) 0.298(19) -0.097(11) 0.124(15) -0.149(13)
O12 0.186(14) 0.084(9) 0.267(19) -0.046(10) -0.068(13) 0.070(9)
O24 0.144(10) 0.304(18) 0.081(7) 0.072(9) -0.063(7) -0.117(12)
Cl2 0.051(2) 0.046(2) 0.038(2) 0.0025(14) -0.0125(15) -0.0154(16)
O5 0.094(6) 0.111(6) 0.032(3) 0.005(4) -0.001(3) 0.001(4)
O6 0.138(7) 0.066(4) 0.057(4) -0.019(3) -0.020(4) -0.017(4)
O8 0.122(7) 0.118(6) 0.208(11) -0.011(7) -0.002(6) -0.091(6)
O7 0.072(5) 0.071(5) 0.116(7) 0.020(4) -0.021(5) 0.029(3)
Cl22 0.074(6) 0.043(5) 0.065(6) -0.025(4) 0.013(4) -0.032(4)
O25 0.058(9) 0.090(9) 0.099(13) 0.053(8) -0.014(7) -0.041(7)
O26 0.129(18) 0.35(4) 0.110(16) 0.071(18) -0.090(14) -0.12(2)
O28 0.169(15) 0.142(15) 0.081(9) -0.055(10) 0.077(11) -0.071(13)
O27 0.33(4) 0.182(19) 0.158(17) -0.074(15) 0.03(2) -0.19(2)

loop_
_atom_type_symbol
_atom_type_description
_atom_type_scat_dispersion_real
_atom_type_scat_dispersion_imag
_atom_type_scat_source
C C 0.0033 0.0016 'International Tables Vol C Tables 4.2.6.8 and 6.1.1.4'
H H 0 0 'International Tables Vol C Tables 4.2.6.8 and 6.1.1.4'
N N 0.0061 0.0033 'International Tables Vol C Tables 4.2.6.8 and 6.1.1.4'
O O 0.0106 0.006 'International Tables Vol C Tables 4.2.6.8 and 6.1.1.4'
Cl Cl 0.1484 0.1585 'International Tables Vol C Tables 4.2.6.8 and 6.1.1.4'
Cu Cu 0.3201 1.2651 'International Tables Vol C Tables 4.2.6.8 and 6.1.1.4'

loop_
_geom_angle_atom_site_label_1
_geom_angle_atom_site_label_2
_geom_angle_atom_site_label_3
_geom_angle
_geom_angle_site_symmetry_1
N2 Cu N4 165.39(12) .
N2 Cu N1 96.54(11) .
N4 Cu N1 97.08(12) .
N2 Cu N3 82.73(12) .
N4 Cu N3 83.37(13) .
N1 Cu N3 176.79(12) .
N2 Cu O25 97.5(3) .
N4 Cu O25 85.2(3) .
N1 Cu O25 100.3(5) .
N3 Cu O25 82.9(5) .
N1 C1 C2 123.2(3) .
N1 C1 H1 118.4 .
C2 C1 H1 118.4 .
C1 C2 C3 120.8(4) .
C1 C2 H2 119.6 .
C3 C2 H2 119.6 .
C2 C3 C4 116.1(3) .
C2 C3 C6 121.1(4) .
C4 C3 C6 122.8(4) .
C3 C4 C5 120.8(3) .
C3 C4 H4 119.6 .
C5 C4 H4 119.6 .
N1 C5 C4 122.1(3) .
N1 C5 H5 118.9 .
C4 C5 H5 118.9 .
C6 C6 C3 116.8(4) 2_666
C6 C6 H6A 108.1 2_666
C3 C6 H6A 108.1 .
C6 C6 H6B 108.1 2_666
C3 C6 H6B 108.1 .
H6A C6 H6B 107.3 .
N2 C7 C8 122.6(4) .
N2 C7 H7 118.7 .
C8 C7 H7 118.7 .
C9 C8 C7 118.9(4) .
C9 C8 H8 120.5 .
C7 C8 H8 120.5 .
C8 C9 C10 119.6(4) .
C8 C9 H9 120.2 .
C10 C9 H9 120.2 .
C9 C10 C11 119.0(4) .
C9 C10 H10 120.5 .
C11 C10 H10 120.5 .
N2 C11 C10 121.7(4) .
N2 C11 C12 114.8(3) .
C10 C11 C12 123.4(4) .
N3 C12 C11 109.8(3) .
N3 C12 H12A 109.7 .
C11 C12 H12A 109.7 .
N3 C12 H12B 109.7 .
C11 C12 H12B 109.7 .
H12A C12 H12B 108.2 .
N3 C13 C14 110.7(3) .
N3 C13 H13A 109.5 .
C14 C13 H13A 109.5 .
N3 C13 H13B 109.5 .
C14 C13 H13B 109.5 .
H13A C13 H13B 108.1 .
N4 C14 C15 120.6(4) .
N4 C14 C13 116.5(3) .
C15 C14 C13 122.9(4) .
C16 C15 C14 119.7(4) .
C16 C15 H15 120.1 .
C14 C15 H15 120.1 .
C15 C16 C17 119.6(4) .
C15 C16 H16 120.2 .
C17 C16 H16 120.2 .
C18 C17 C16 118.7(5) .
C18 C17 H17 120.6 .
C16 C17 H17 120.6 .
N4 C18 C17 121.9(4) .
N4 C18 H18 119.1 .
C17 C18 H18 119.1 .
C5 N1 C1 117.0(3) .
C5 N1 Cu 122.0(2) .
C1 N1 Cu 121.1(2) .
C11 N2 C7 118.2(3) .
C11 N2 Cu 114.3(2) .
C7 N2 Cu 127.5(3) .
C12 N3 C13 117.1(3) .
C12 N3 Cu 109.0(2) .
C13 N3 Cu 109.6(2) .
C12 N3 H3 106.9 .
C13 N3 H3 106.9 .
Cu N3 H3 106.9 .
C14 N4 C18 119.5(3) .
C14 N4 Cu 113.8(3) .
C18 N4 Cu 126.8(2) .
O1 Cl1 O4 109.5 .
O1 Cl1 O3 109.5 .
O4 Cl1 O3 109.5 .
O1 Cl1 O2 109.5 .
O4 Cl1 O2 109.5 .
O3 Cl1 O2 109.5 .
O11 Cl21 O24 109.5 .
O11 Cl21 O13 109.5 .
O24 Cl21 O13 109.5 .
O11 Cl21 O12 109.5 .
O24 Cl21 O12 109.5 .
O13 Cl21 O12 109.5 .
O5 Cl2 O7 109.5 .
O5 Cl2 O6 109.5 .
O7 Cl2 O6 109.5 .
O5 Cl2 O8 109.5 .
O7 Cl2 O8 109.5 .
O6 Cl2 O8 109.5 .
O25 Cl22 O27 109.5 .
O25 Cl22 O26 109.5 .
O27 Cl22 O26 109.5 .
O25 Cl22 O28 109.5 .
O27 Cl22 O28 109.5 .
O26 Cl22 O28 109.5 .
Cl22 O25 Cu 135.4(9) .

loop_
_geom_bond_atom_site_label_1
_geom_bond_atom_site_label_2
_geom_bond_distance
_geom_bond_site_symmetry_2
Cu N2 1.985(3) .
Cu N4 1.989(3) .
Cu N1 1.992(3) .
Cu N3 1.998(3) .
Cu O25 2.461(15) .
C1 N1 1.331(5) .
C1 C2 1.359(5) .
C1 H1 0.93 .
C2 C3 1.364(5) .
C2 H2 0.93 .
C3 C4 1.374(5) .
C3 C6 1.499(5) .
C4 C5 1.376(5) .
C4 H4 0.93 .
C5 N1 1.329(4) .
C5 H5 0.93 .
C6 C6 1.438(8) 2_666
C6 H6A 0.97 .
C6 H6B 0.97 .
C7 N2 1.349(4) .
C7 C8 1.367(5) .
C7 H7 0.93 .
C8 C9 1.371(6) .
C8 H8 0.93 .
C9 C10 1.376(6) .
C9 H9 0.93 .
C10 C11 1.380(5) .
C10 H10 0.93 .
C11 N2 1.349(4) .
C11 C12 1.514(5) .
C12 N3 1.464(5) .
C12 H12A 0.97 .
C12 H12B 0.97 .
C13 N3 1.474(5) .
C13 C14 1.489(6) .
C13 H13A 0.97 .
C13 H13B 0.97 .
C14 N4 1.344(4) .
C14 C15 1.378(6) .
C15 C16 1.365(7) .
C15 H15 0.93 .
C16 C17 1.376(7) .
C16 H16 0.93 .
C17 C18 1.368(6) .
C17 H17 0.93 .
C18 N4 1.344(5) .
C18 H18 0.93 .
N3 H3 0.91 .
Cl1 O1 1.383(5) .
Cl1 O4 1.383(5) .
Cl1 O3 1.383(5) .
Cl1 O2 1.383(5) .
Cl21 O11 1.345(6) .
Cl21 O24 1.345(6) .
Cl21 O13 1.345(6) .
Cl21 O12 1.345(6) .
Cl2 O5 1.400(4) .
Cl2 O7 1.400(4) .
Cl2 O6 1.400(4) .
Cl2 O8 1.400(4) .
Cl22 O25 1.393(9) .
Cl22 O27 1.393(9) .
Cl22 O26 1.393(9) .
Cl22 O28 1.393(9) .

loop_
_geom_torsion_atom_site_label_1
_geom_torsion_atom_site_label_2
_geom_torsion_atom_site_label_3
_geom_torsion_atom_site_label_4
_geom_torsion
_geom_torsion_site_symmetry_4
N1 C1 C2 C3 0.4(7) .
C1 C2 C3 C4 -2.6(7) .
C1 C2 C3 C6 176.6(4) .
C2 C3 C4 C5 2.5(7) .
C6 C3 C4 C5 -176.7(4) .
C3 C4 C5 N1 -0.1(7) .
C2 C3 C6 C6 -143.2(6) 2_666
C4 C3 C6 C6 36.0(9) 2_666
N2 C7 C8 C9 0.4(6) .
C7 C8 C9 C10 -0.9(6) .
C8 C9 C10 C11 0.1(6) .
C9 C10 C11 N2 1.2(6) .
C9 C10 C11 C12 179.9(4) .
N2 C11 C12 N3 -22.9(4) .
C10 C11 C12 N3 158.3(3) .
N3 C13 C14 N4 19.1(5) .
N3 C13 C14 C15 -161.9(3) .
N4 C14 C15 C16 1.2(6) .
C13 C14 C15 C16 -177.7(4) .
C14 C15 C16 C17 -0.1(7) .
C15 C16 C17 C18 -1.3(7) .
C16 C17 C18 N4 1.6(7) .
C4 C5 N1 C1 -2.2(6) .
C4 C5 N1 Cu 175.8(3) .
C2 C1 N1 C5 2.1(6) .
C2 C1 N1 Cu -175.9(3) .
N2 Cu N1 C5 -103.1(3) .
N4 Cu N1 C5 82.2(3) .
N3 Cu N1 C5 -18E1(9) .
O25 Cu N1 C5 -4.2(4) .
N2 Cu N1 C1 74.8(3) .
N4 Cu N1 C1 -99.9(3) .
N3 Cu N1 C1 -2(2) .
O25 Cu N1 C1 173.7(4) .
C10 C11 N2 C7 -1.7(5) .
C12 C11 N2 C7 179.5(3) .
C10 C11 N2 Cu -179.6(3) .
C12 C11 N2 Cu 1.7(4) .
C8 C7 N2 C11 0.9(5) .
C8 C7 N2 Cu 178.4(3) .
N4 Cu N2 C11 -4.5(6) .
N1 Cu N2 C11 -163.2(2) .
N3 Cu N2 C11 13.6(2) .
O25 Cu N2 C11 95.4(5) .
N4 Cu N2 C7 177.9(4) .
N1 Cu N2 C7 19.2(3) .
N3 Cu N2 C7 -164.0(3) .
O25 Cu N2 C7 -82.2(6) .
C11 C12 N3 C13 157.5(3) .
C11 C12 N3 Cu 32.4(4) .
C14 C13 N3 C12 -151.1(3) .
C14 C13 N3 Cu -26.3(4) .
N2 Cu N3 C12 -25.6(3) .
N4 Cu N3 C12 149.8(3) .
N1 Cu N3 C12 51(2) .
O25 Cu N3 C12 -124.2(4) .
N2 Cu N3 C13 -155.0(3) .
N4 Cu N3 C13 20.5(2) .
N1 Cu N3 C13 -78(2) .
O25 Cu N3 C13 106.4(4) .
C15 C14 N4 C18 -0.9(5) .
C13 C14 N4 C18 178.1(3) .
C15 C14 N4 Cu 179.0(3) .
C13 C14 N4 Cu -2.0(4) .
C17 C18 N4 C14 -0.5(6) .
C17 C18 N4 Cu 179.6(3) .
N2 Cu N4 C14 7.4(6) .
N1 Cu N4 C14 166.1(2) .
N3 Cu N4 C14 -10.7(2) .
O25 Cu N4 C14 -94.1(5) .
N2 Cu N4 C18 -172.7(4) .
N1 Cu N4 C18 -14.0(3) .
N3 Cu N4 C18 169.2(3) .
O25 Cu N4 C18 85.8(6) .
O27 Cl22 O25 Cu 66.6(15) .
O26 Cl22 O25 Cu -173.4(15) .
O28 Cl22 O25 Cu -53.4(15) .
N2 Cu O25 Cl22 1.2(18) .
N4 Cu O25 Cl22 166.8(17) .
N1 Cu O25 Cl22 -96.8(17) .
N3 Cu O25 Cl22 82.9(17) .
